data_7211578
loop_
_publ_author_name
'DeBurgomaster, Paul'
'Ouellette, Wayne'
'Liu, Hongxue'
'O'Connor, Charles J.'
'Zubieta, Jon'

_publ_section_title
;
 Hydrothermal chemistry of vanadium oxides with aromatic di- and
 tri-phosphonates in the presence of secondary metal copper(II) cationic
 complex subunits
;
_journal_issue 2
_journal_name_full CrystEngComm
_journal_page_first 446
_journal_paper_doi 10.1039/b910641c
_journal_volume 12
_journal_year 2010
_chemical_formula_moiety 'C36 H26 Cu2 N6 O11 P2 V2'
_chemical_formula_sum 'C36 H26 Cu2 N6 O11 P2 V2'
_chemical_formula_weight 1009.53
_chemical_name_systematic
;
?
;
_space_group_IT_number 15
_symmetry_cell_setting monoclinic
_symmetry_space_group_name_Hall '-C 2yc'
_symmetry_space_group_name_H-M 'C 1 2/c 1'
_atom_sites_solution_hydrogens geom
_atom_sites_solution_primary direct
_atom_sites_solution_secondary difmap
_audit_creation_method SHELXL-97
_cell_angle_alpha 90.00
_cell_angle_beta 114.1390(10)
_cell_angle_gamma 90.00
_cell_formula_units_Z 4
_cell_length_a 18.0260(15)
_cell_length_b 17.9783(15)
_cell_length_c 11.9993(10)
_cell_measurement_reflns_used 5425
_cell_measurement_temperature 90(2)
_cell_measurement_theta_max 28.18
_cell_measurement_theta_min 2.86
_cell_volume 3548.7(5)
_computing_cell_refinement 'Bruker SMART (Bruker, 2002)'
_computing_data_collection 'Bruker SMART (Bruker, 2002)'
_computing_data_reduction 'Bruker SAINT (Bruker, 2002)'
_computing_molecular_graphics 'CrystalMaker (Palmer, 2006)'
_computing_publication_material 'Bruker SHELXTL (Bruker, 2002)'
_computing_structure_refinement 'SHELXL-97 (Sheldrick, 1997)'
_computing_structure_solution 'SHELXS-97 (Sheldrick, 1997)'
_diffrn_ambient_temperature 90(2)
_diffrn_detector_area_resol_mean 512
_diffrn_measured_fraction_theta_full 0.998
_diffrn_measured_fraction_theta_max 0.998
_diffrn_measurement_device_type 'Bruker APEX CCD area detector'
_diffrn_measurement_method 'Phi and omega scans'
_diffrn_radiation_monochromator graphite
_diffrn_radiation_probe x-ray
_diffrn_radiation_type MoK\a
_diffrn_radiation_wavelength 0.71073
_diffrn_reflns_av_R_equivalents 0.0347
_diffrn_reflns_av_sigmaI/netI 0.0307
_diffrn_reflns_limit_h_max 23
_diffrn_reflns_limit_h_min -23
_diffrn_reflns_limit_k_max 23
_diffrn_reflns_limit_k_min -22
_diffrn_reflns_limit_l_max 15
_diffrn_reflns_limit_l_min -15
_diffrn_reflns_number 17437
_diffrn_reflns_theta_full 28.08
_diffrn_reflns_theta_max 28.08
_diffrn_reflns_theta_min 2.86
_diffrn_source 'fine-focus sealed tube'
_diffrn_standards_decay_% 0.001
_exptl_absorpt_coefficient_mu 1.858
_exptl_absorpt_correction_T_max 0.8506
_exptl_absorpt_correction_T_min 0.6056
_exptl_absorpt_correction_type multi-scan
_exptl_absorpt_process_details 'SADABS SHELXL-97 (Sheldrick, 1997)'
_exptl_crystal_colour green
_exptl_crystal_density_diffrn 1.890
_exptl_crystal_density_method 'not measured'
_exptl_crystal_description block
_exptl_crystal_F_000 2024
_exptl_crystal_size_max 0.30
_exptl_crystal_size_mid 0.18
_exptl_crystal_size_min 0.09
_refine_diff_density_max 0.968
_refine_diff_density_min -0.966
_refine_diff_density_rms 0.152
_refine_ls_extinction_method none
_refine_ls_goodness_of_fit_ref 1.358
_refine_ls_hydrogen_treatment constr
_refine_ls_matrix_type full
_refine_ls_number_parameters 268
_refine_ls_number_reflns 4308
_refine_ls_number_restraints 0
_refine_ls_restrained_S_all 1.358
_refine_ls_R_factor_all 0.0726
_refine_ls_R_factor_gt 0.0703
_refine_ls_shift/su_max 0.001
_refine_ls_shift/su_mean 0.000
_refine_ls_structure_factor_coef Fsqd
_refine_ls_weighting_details 'calc w=1/[\s^2^(Fo^2^)+(0.0284P)^2^+50.3458P] where P=(Fo^2^+2Fc^2^)/3'
_refine_ls_weighting_scheme calc
_refine_ls_wR_factor_gt 0.1428
_refine_ls_wR_factor_ref 0.1438
_reflns_number_gt 4161
_reflns_number_total 4308
_reflns_threshold_expression >2sigma(I)
_cod_data_source_file b910641c.txt
_cod_data_source_block 3
_cod_depositor_comments
;
The following automatic conversions were performed:

'_symmetry_cell_setting' value 'Monoclinic' changed to 'monoclinic'
according to /home/saulius/struct/CIF-dictionaries/cif_core.dic
dictionary named 'cif_core.dic' version 2.4.2 from 2011-04-26.

Automatic conversion script
Id: cif_fix_values 1891 2012-01-12 08:04:46Z andrius 
;
_cod_original_sg_symbol_Hall -C2yc
_cod_original_sg_symbol_H-M C2/c
_cod_database_code 7211578

loop_
_symmetry_equiv_pos_as_xyz
'x, y, z'
'-x, y, -z+1/2'
'x+1/2, y+1/2, z'
'-x+1/2, y+1/2, -z+1/2'
'-x, -y, -z'
'x, -y, z-1/2'
'-x+1/2, -y+1/2, -z'
'x+1/2, -y+1/2, z-1/2'

loop_
_atom_site_label
_atom_site_type_symbol
_atom_site_fract_x
_atom_site_fract_y
_atom_site_fract_z
_atom_site_U_iso_or_equiv
_atom_site_adp_type
_atom_site_occupancy
_atom_site_symmetry_multiplicity
_atom_site_calc_flag
_atom_site_refinement_flags
Cu1 Cu 0.70135(3) 0.86164(3) 0.51805(5) 0.00812(15) Uani 1 1 d .
V1 V 0.56003(5) 0.75593(4) 0.68413(7) 0.00847(18) Uani 1 1 d .
P1 P 0.62515(7) 0.69451(7) 0.48957(10) 0.0079(2) Uani 1 1 d .
O1 O 0.6355(2) 0.77396(19) 0.4559(3) 0.0127(7) Uani 1 1 d .
O2 O 0.7022(2) 0.64955(19) 0.5428(3) 0.0124(7) Uani 1 1 d .
O3 O 0.5823(2) 0.69175(19) 0.5791(3) 0.0119(7) Uani 1 1 d .
O4 O 0.5110(2) 0.8282(2) 0.6079(3) 0.0172(7) Uani 1 1 d .
O5 O 0.5000 0.7067(3) 0.7500 0.0128(9) Uani 1 2 d S
O6 O 0.6451(2) 0.7839(2) 0.7928(3) 0.0152(7) Uani 1 1 d .
N1 N 0.7721(2) 0.8447(2) 0.6997(4) 0.0110(8) Uani 1 1 d .
N2 N 0.7266(2) 0.9644(2) 0.5736(4) 0.0107(8) Uani 1 1 d .
N3 N 0.6368(2) 0.9167(2) 0.3618(4) 0.0109(8) Uani 1 1 d .
C1 C 0.5000 0.6866(4) 0.2500 0.0093(12) Uani 1 2 d S
H1 H 0.5000 0.7395 0.2500 0.011 Uiso 1 2 calc SR
C2 C 0.5543(3) 0.6485(3) 0.3523(4) 0.0094(8) Uani 1 1 d .
C3 C 0.5545(3) 0.5711(3) 0.3513(4) 0.0122(9) Uani 1 1 d .
H3 H 0.5919 0.5447 0.4199 0.015 Uiso 1 1 calc R
C4 C 0.5000 0.5317(4) 0.2500 0.0160(14) Uani 1 2 d S
H4 H 0.5000 0.4789 0.2500 0.019 Uiso 1 2 calc SR
C5 C 0.7955(3) 0.7799(3) 0.7583(4) 0.0138(9) Uani 1 1 d .
H5 H 0.7754 0.7351 0.7143 0.017 Uiso 1 1 calc R
C6 C 0.8481(3) 0.7756(3) 0.8811(4) 0.0151(10) Uani 1 1 d .
H6 H 0.8639 0.7286 0.9199 0.018 Uiso 1 1 calc R
C7 C 0.8768(3) 0.8403(3) 0.9457(5) 0.0186(10) Uani 1 1 d .
H7 H 0.9118 0.8388 1.0301 0.022 Uiso 1 1 calc R
C8 C 0.8541(3) 0.9075(3) 0.8855(4) 0.0178(10) Uani 1 1 d .
H8 H 0.8743 0.9528 0.9280 0.021 Uiso 1 1 calc R
C9 C 0.8017(3) 0.9087(3) 0.7632(4) 0.0134(9) Uani 1 1 d .
C10 C 0.7756(3) 0.9773(3) 0.6900(4) 0.0131(9) Uani 1 1 d .
C11 C 0.7982(3) 1.0501(3) 0.7308(5) 0.0189(11) Uani 1 1 d .
H11 H 0.8321 1.0600 0.8140 0.023 Uiso 1 1 calc R
C12 C 0.7699(3) 1.1078(3) 0.6461(5) 0.0168(10) Uani 1 1 d .
H12 H 0.7860 1.1576 0.6711 0.020 Uiso 1 1 calc R
C13 C 0.7177(3) 1.0930(3) 0.5245(4) 0.0128(9) Uani 1 1 d .
H13 H 0.6968 1.1320 0.4666 0.015 Uiso 1 1 calc R
C14 C 0.6976(3) 1.0193(3) 0.4915(4) 0.0112(9) Uani 1 1 d .
C15 C 0.6462(3) 0.9918(3) 0.3682(4) 0.0104(9) Uani 1 1 d .
C16 C 0.6115(3) 1.0366(3) 0.2656(5) 0.0185(11) Uani 1 1 d .
H16 H 0.6174 1.0891 0.2719 0.022 Uiso 1 1 calc R
C17 C 0.5680(4) 1.0027(3) 0.1534(5) 0.0256(13) Uani 1 1 d .
H17 H 0.5433 1.0320 0.0817 0.031 Uiso 1 1 calc R
C18 C 0.5610(4) 0.9256(3) 0.1469(5) 0.0239(12) Uani 1 1 d .
H18 H 0.5333 0.9013 0.0708 0.029 Uiso 1 1 calc R
C19 C 0.5954(3) 0.8852(3) 0.2540(4) 0.0139(9) Uani 1 1 d .
H19 H 0.5891 0.8327 0.2503 0.017 Uiso 1 1 calc R

loop_
_atom_site_aniso_label
_atom_site_aniso_U_11
_atom_site_aniso_U_22
_atom_site_aniso_U_33
_atom_site_aniso_U_23
_atom_site_aniso_U_13
_atom_site_aniso_U_12
Cu1 0.0075(3) 0.0097(3) 0.0052(3) 0.00039(19) 0.0007(2) -0.0005(2)
V1 0.0084(4) 0.0099(4) 0.0072(4) 0.0002(3) 0.0034(3) -0.0002(3)
P1 0.0061(5) 0.0113(5) 0.0056(5) 0.0003(4) 0.0016(4) -0.0011(4)
O1 0.0127(16) 0.0138(17) 0.0109(16) 0.0023(13) 0.0041(13) -0.0029(13)
O2 0.0117(16) 0.0153(17) 0.0085(15) -0.0004(12) 0.0025(13) 0.0016(13)
O3 0.0120(16) 0.0149(17) 0.0100(15) -0.0022(13) 0.0056(13) -0.0022(13)
O4 0.0169(18) 0.0151(18) 0.0179(18) 0.0045(14) 0.0053(15) 0.0031(14)
O5 0.017(2) 0.013(2) 0.010(2) 0.000 0.0070(19) 0.000
O6 0.0098(16) 0.0178(18) 0.0147(17) -0.0032(14) 0.0017(13) -0.0015(13)
N1 0.0069(17) 0.016(2) 0.0094(18) 0.0013(15) 0.0028(15) 0.0006(15)
N2 0.0110(18) 0.0123(19) 0.0095(18) 0.0005(15) 0.0050(15) 0.0018(15)
N3 0.0105(19) 0.0118(19) 0.0090(18) 0.0006(14) 0.0026(15) 0.0001(15)
C1 0.007(3) 0.010(3) 0.012(3) 0.000 0.005(2) 0.000
C2 0.009(2) 0.014(2) 0.007(2) -0.0014(16) 0.0048(16) -0.0003(16)
C3 0.011(2) 0.015(2) 0.008(2) 0.0042(17) 0.0012(17) -0.0006(17)
C4 0.020(4) 0.011(3) 0.015(3) 0.000 0.004(3) 0.000
C5 0.011(2) 0.018(2) 0.013(2) 0.0012(18) 0.0049(18) -0.0026(18)
C6 0.012(2) 0.021(3) 0.011(2) 0.0067(19) 0.0028(18) 0.0019(19)
C7 0.015(2) 0.027(3) 0.011(2) 0.001(2) 0.0029(19) 0.004(2)
C8 0.018(2) 0.024(3) 0.006(2) -0.0032(19) -0.0004(19) 0.003(2)
C9 0.010(2) 0.019(2) 0.012(2) -0.0017(18) 0.0058(18) 0.0018(18)
C10 0.011(2) 0.017(2) 0.011(2) -0.0026(18) 0.0034(18) 0.0032(18)
C11 0.022(3) 0.022(3) 0.008(2) -0.0063(19) 0.001(2) 0.003(2)
C12 0.017(2) 0.013(2) 0.018(2) -0.0051(19) 0.005(2) -0.0019(19)
C13 0.012(2) 0.012(2) 0.012(2) -0.0005(17) 0.0026(18) 0.0023(17)
C14 0.009(2) 0.015(2) 0.009(2) 0.0015(17) 0.0030(17) 0.0009(17)
C15 0.009(2) 0.012(2) 0.010(2) -0.0017(17) 0.0037(17) -0.0006(17)
C16 0.025(3) 0.009(2) 0.014(2) 0.0021(18) 0.001(2) 0.0037(19)
C17 0.035(3) 0.013(2) 0.012(2) 0.0006(19) -0.008(2) 0.000(2)
C18 0.032(3) 0.017(3) 0.009(2) -0.0025(19) -0.006(2) 0.001(2)
C19 0.016(2) 0.008(2) 0.014(2) -0.0025(17) 0.0021(19) -0.0021(17)

loop_
_atom_type_symbol
_atom_type_description
_atom_type_scat_dispersion_real
_atom_type_scat_dispersion_imag
_atom_type_scat_source
C C 0.0033 0.0016 'International Tables Vol C Tables 4.2.6.8 and 6.1.1.4'
H H 0.0000 0.0000 'International Tables Vol C Tables 4.2.6.8 and 6.1.1.4'
N N 0.0061 0.0033 'International Tables Vol C Tables 4.2.6.8 and 6.1.1.4'
O O 0.0106 0.0060 'International Tables Vol C Tables 4.2.6.8 and 6.1.1.4'
P P 0.1023 0.0942 'International Tables Vol C Tables 4.2.6.8 and 6.1.1.4'
V V 0.3005 0.5294 'International Tables Vol C Tables 4.2.6.8 and 6.1.1.4'
Cu Cu 0.3201 1.2651 'International Tables Vol C Tables 4.2.6.8 and 6.1.1.4'

loop_
_geom_angle_atom_site_label_1
_geom_angle_atom_site_label_2
_geom_angle_atom_site_label_3
_geom_angle
_geom_angle_site_symmetry_1
_geom_angle_site_symmetry_3
O1 Cu1 N2 157.60(16) . .
O1 Cu1 N3 90.69(15) . .
N2 Cu1 N3 79.54(16) . .
O1 Cu1 N1 107.83(15) . .
N2 Cu1 N1 79.68(16) . .
N3 Cu1 N1 159.06(17) . .
O1 Cu1 O2 104.33(14) . 7_666
N2 Cu1 O2 95.54(15) . 7_666
N3 Cu1 O2 88.26(14) . 7_666
N1 Cu1 O2 96.26(14) . 7_666
O4 V1 O6 108.68(19) . .
O4 V1 O5 110.57(17) . .
O6 V1 O5 109.58(14) . .
O4 V1 O3 109.33(17) . .
O6 V1 O3 109.75(17) . .
O5 V1 O3 108.91(17) . .
O2 P1 O1 115.3(2) . .
O2 P1 O3 108.76(19) . .
O1 P1 O3 111.27(19) . .
O2 P1 C2 108.9(2) . .
O1 P1 C2 107.7(2) . .
O3 P1 C2 104.30(19) . .
P1 O1 Cu1 142.1(2) . .
P1 O2 Cu1 129.8(2) . 7_666
P1 O3 V1 138.4(2) . .
V1 O5 V1 121.5(3) 2_656 .
C5 N1 C9 118.4(4) . .
C5 N1 Cu1 127.9(3) . .
C9 N1 Cu1 113.6(3) . .
C10 N2 C14 122.3(4) . .
C10 N2 Cu1 119.0(3) . .
C14 N2 Cu1 118.6(3) . .
C19 N3 C15 119.1(4) . .
C19 N3 Cu1 125.3(3) . .
C15 N3 Cu1 115.1(3) . .
C2 C1 C2 121.2(6) . 2_655
C2 C1 H1 119.4 . .
C2 C1 H1 119.4 2_655 .
C3 C2 C1 119.1(4) . .
C3 C2 P1 117.3(3) . .
C1 C2 P1 123.6(4) . .
C2 C3 C4 120.5(5) . .
C2 C3 H3 119.7 . .
C4 C3 H3 119.7 . .
C3 C4 C3 119.4(6) 2_655 .
C3 C4 H4 120.3 2_655 .
C3 C4 H4 120.3 . .
N1 C5 C6 122.5(5) . .
N1 C5 H5 118.7 . .
C6 C5 H5 118.7 . .
C7 C6 C5 119.1(5) . .
C7 C6 H6 120.5 . .
C5 C6 H6 120.5 . .
C6 C7 C8 118.8(5) . .
C6 C7 H7 120.6 . .
C8 C7 H7 120.6 . .
C7 C8 C9 119.7(5) . .
C7 C8 H8 120.1 . .
C9 C8 H8 120.1 . .
N1 C9 C8 121.5(5) . .
N1 C9 C10 114.6(4) . .
C8 C9 C10 123.9(5) . .
N2 C10 C11 120.2(5) . .
N2 C10 C9 113.1(4) . .
C11 C10 C9 126.7(4) . .
C12 C11 C10 118.3(5) . .
C12 C11 H11 120.9 . .
C10 C11 H11 120.9 . .
C11 C12 C13 120.4(5) . .
C11 C12 H12 119.8 . .
C13 C12 H12 119.8 . .
C14 C13 C12 117.7(4) . .
C14 C13 H13 121.2 . .
C12 C13 H13 121.2 . .
N2 C14 C13 121.0(4) . .
N2 C14 C15 112.8(4) . .
C13 C14 C15 126.2(4) . .
N3 C15 C16 121.7(4) . .
N3 C15 C14 113.7(4) . .
C16 C15 C14 124.5(4) . .
C15 C16 C17 118.4(5) . .
C15 C16 H16 120.8 . .
C17 C16 H16 120.8 . .
C16 C17 C18 119.4(5) . .
C16 C17 H17 120.3 . .
C18 C17 H17 120.3 . .
C19 C18 C17 118.4(5) . .
C19 C18 H18 120.8 . .
C17 C18 H18 120.8 . .
N3 C19 C18 122.8(5) . .
N3 C19 H19 118.6 . .
C18 C19 H19 118.6 . .

loop_
_geom_bond_atom_site_label_1
_geom_bond_atom_site_label_2
_geom_bond_distance
_geom_bond_site_symmetry_2
Cu1 O1 1.931(3) .
Cu1 N2 1.954(4) .
Cu1 N3 2.016(4) .
Cu1 N1 2.049(4) .
Cu1 O2 2.153(3) 7_666
V1 O4 1.626(4) .
V1 O6 1.634(3) .
V1 O5 1.811(2) .
V1 O3 1.870(3) .
P1 O2 1.504(3) .
P1 O1 1.516(3) .
P1 O3 1.559(3) .
P1 C2 1.819(5) .
O2 Cu1 2.153(3) 7_666
O5 V1 1.811(2) 2_656
N1 C5 1.336(6) .
N1 C9 1.363(6) .
N2 C10 1.332(6) .
N2 C14 1.339(6) .
N3 C19 1.327(6) .
N3 C15 1.358(6) .
C1 C2 1.396(5) .
C1 C2 1.396(5) 2_655
C1 H1 0.9500 .
C2 C3 1.391(7) .
C3 C4 1.403(6) .
C3 H3 0.9500 .
C4 C3 1.403(6) 2_655
C4 H4 0.9500 .
C5 C6 1.390(7) .
C5 H5 0.9500 .
C6 C7 1.377(8) .
C6 H6 0.9500 .
C7 C8 1.380(7) .
C7 H7 0.9500 .
C8 C9 1.383(7) .
C8 H8 0.9500 .
C9 C10 1.476(7) .
C10 C11 1.398(7) .
C11 C12 1.395(7) .
C11 H11 0.9500 .
C12 C13 1.401(7) .
C12 H12 0.9500 .
C13 C14 1.388(7) .
C13 H13 0.9500 .
C14 C15 1.474(6) .
C15 C16 1.387(7) .
C16 C17 1.391(7) .
C16 H16 0.9500 .
C17 C18 1.392(7) .
C17 H17 0.9500 .
C18 C19 1.382(7) .
C18 H18 0.9500 .
C19 H19 0.9500 .

loop_
_geom_torsion_atom_site_label_1
_geom_torsion_atom_site_label_2
_geom_torsion_atom_site_label_3
_geom_torsion_atom_site_label_4
_geom_torsion
_geom_torsion_site_symmetry_1
_geom_torsion_site_symmetry_4
O2 P1 O1 Cu1 -47.2(4) . .
O3 P1 O1 Cu1 77.2(4) . .
C2 P1 O1 Cu1 -169.0(3) . .
N2 Cu1 O1 P1 -117.1(4) . .
N3 Cu1 O1 P1 179.4(4) . .
N1 Cu1 O1 P1 -10.5(4) . .
O2 Cu1 O1 P1 91.1(4) 7_666 .
O1 P1 O2 Cu1 -46.4(3) . 7_666
O3 P1 O2 Cu1 -172.2(2) . 7_666
C2 P1 O2 Cu1 74.7(3) . 7_666
O2 P1 O3 V1 110.5(3) . .
O1 P1 O3 V1 -17.5(4) . .
C2 P1 O3 V1 -133.4(3) . .
O4 V1 O3 P1 55.8(4) . .
O6 V1 O3 P1 -63.3(4) . .
O5 V1 O3 P1 176.7(3) . .
O4 V1 O5 V1 -39.85(15) . 2_656
O6 V1 O5 V1 79.92(15) . 2_656
O3 V1 O5 V1 -160.01(12) . 2_656
O1 Cu1 N1 C5 24.2(4) . .
N2 Cu1 N1 C5 -177.6(4) . .
N3 Cu1 N1 C5 175.4(4) . .
O2 Cu1 N1 C5 -83.1(4) 7_666 .
O1 Cu1 N1 C9 -160.3(3) . .
N2 Cu1 N1 C9 -2.1(3) . .
N3 Cu1 N1 C9 -9.1(6) . .
O2 Cu1 N1 C9 92.5(3) 7_666 .
O1 Cu1 N2 C10 114.5(5) . .
N3 Cu1 N2 C10 180.0(4) . .
N1 Cu1 N2 C10 2.5(4) . .
O2 Cu1 N2 C10 -92.8(4) 7_666 .
O1 Cu1 N2 C14 -69.2(6) . .
N3 Cu1 N2 C14 -3.8(3) . .
N1 Cu1 N2 C14 178.8(4) . .
O2 Cu1 N2 C14 83.4(4) 7_666 .
O1 Cu1 N3 C19 -24.3(4) . .
N2 Cu1 N3 C19 175.9(4) . .
N1 Cu1 N3 C19 -177.0(4) . .
O2 Cu1 N3 C19 80.0(4) 7_666 .
O1 Cu1 N3 C15 164.1(3) . .
N2 Cu1 N3 C15 4.4(3) . .
N1 Cu1 N3 C15 11.4(7) . .
O2 Cu1 N3 C15 -91.6(3) 7_666 .
C2 C1 C2 C3 0.6(3) 2_655 .
C2 C1 C2 P1 -178.8(4) 2_655 .
O2 P1 C2 C3 35.1(4) . .
O1 P1 C2 C3 160.7(4) . .
O3 P1 C2 C3 -80.9(4) . .
O2 P1 C2 C1 -145.6(3) . .
O1 P1 C2 C1 -19.9(4) . .
O3 P1 C2 C1 98.4(3) . .
C1 C2 C3 C4 -1.1(6) . .
P1 C2 C3 C4 178.2(3) . .
C2 C3 C4 C3 0.6(3) . 2_655
C9 N1 C5 C6 0.5(7) . .
Cu1 N1 C5 C6 175.8(4) . .
N1 C5 C6 C7 0.6(8) . .
C5 C6 C7 C8 -1.6(8) . .
C6 C7 C8 C9 1.5(8) . .
C5 N1 C9 C8 -0.5(7) . .
Cu1 N1 C9 C8 -176.5(4) . .
C5 N1 C9 C10 177.4(4) . .
Cu1 N1 C9 C10 1.4(5) . .
C7 C8 C9 N1 -0.5(8) . .
C7 C8 C9 C10 -178.2(5) . .
C14 N2 C10 C11 0.4(7) . .
Cu1 N2 C10 C11 176.5(4) . .
C14 N2 C10 C9 -178.5(4) . .
Cu1 N2 C10 C9 -2.5(5) . .
N1 C9 C10 N2 0.6(6) . .
C8 C9 C10 N2 178.4(5) . .
N1 C9 C10 C11 -178.3(5) . .
C8 C9 C10 C11 -0.5(8) . .
N2 C10 C11 C12 -1.6(8) . .
C9 C10 C11 C12 177.3(5) . .
C10 C11 C12 C13 2.2(8) . .
C11 C12 C13 C14 -1.7(8) . .
C10 N2 C14 C13 0.0(7) . .
Cu1 N2 C14 C13 -176.1(4) . .
C10 N2 C14 C15 178.7(4) . .
Cu1 N2 C14 C15 2.6(5) . .
C12 C13 C14 N2 0.6(7) . .
C12 C13 C14 C15 -177.8(5) . .
C19 N3 C15 C16 2.1(7) . .
Cu1 N3 C15 C16 174.2(4) . .
C19 N3 C15 C14 -176.4(4) . .
Cu1 N3 C15 C14 -4.3(5) . .
N2 C14 C15 N3 1.2(6) . .
C13 C14 C15 N3 179.8(5) . .
N2 C14 C15 C16 -177.2(5) . .
C13 C14 C15 C16 1.3(8) . .
N3 C15 C16 C17 -1.8(8) . .
C14 C15 C16 C17 176.5(5) . .
C15 C16 C17 C18 -0.5(9) . .
C16 C17 C18 C19 2.3(10) . .
C15 N3 C19 C18 -0.1(8) . .
Cu1 N3 C19 C18 -171.3(4) . .
C17 C18 C19 N3 -2.2(9) . .
